data_7022302
loop_
_publ_author_name
'Xu, Feng'
'Tao, Tao'
'Zhang, Kun'
'Wang, Xiao-Xu'
'Huang, Wei'
'You, Xiao-Zeng'

_publ_section_title
;
 C-C bond cleavage in acetonitrile by copper(II)-bipyridine complexes and
 in situ formation of cyano-bridged mixed-valent copper complexes.
;
_journal_issue 10
_journal_name_full 'Dalton transactions (Cambridge, England : 2003)'
_journal_page_first 3631
_journal_page_last 3645
_journal_paper_doi 10.1039/c2dt32281a
_journal_volume 42
_journal_year 2013
_chemical_formula_moiety 'C80 H92 Cu2 N8, 2(Cl O4)'
_chemical_formula_sum 'C80 H92 Cl2 Cu2 N8 O8'
_chemical_formula_weight 1491.60
_chemical_name_systematic
;
?
;
_space_group_IT_number 2
_symmetry_cell_setting triclinic
_symmetry_space_group_name_Hall '-P 1'
_symmetry_space_group_name_H-M 'P -1'
_atom_sites_solution_hydrogens geom
_atom_sites_solution_primary direct
_atom_sites_solution_secondary difmap
_audit_creation_method SHELXL-97
_cell_angle_alpha 104.478(2)
_cell_angle_beta 109.096(2)
_cell_angle_gamma 92.224(2)
_cell_formula_units_Z 1
_cell_length_a 11.3756(13)
_cell_length_b 13.2455(14)
_cell_length_c 14.4389(16)
_cell_measurement_reflns_used 2606
_cell_measurement_temperature 291(2)
_cell_measurement_theta_max 20.937
_cell_measurement_theta_min 2.327
_cell_volume 1973.2(4)
_computing_cell_refinement SMART
_computing_data_collection 'SMART (Bruker 2000)'
_computing_data_reduction 'SAINT (Bruker 2000)'
_computing_molecular_graphics SHELXTL
_computing_publication_material SHELXTL
_computing_structure_refinement 'SHELXTL (BRUKER 2000)'
_computing_structure_solution 'SHELXTL (BRUKER 2000)'
_diffrn_ambient_temperature 291(2)
_diffrn_detector_area_resol_mean 0
_diffrn_measured_fraction_theta_full 0.993
_diffrn_measured_fraction_theta_max 0.993
_diffrn_measurement_device_type 'Bruker Smart Apex CCD area detector'
_diffrn_measurement_method '\f and \w scans'
_diffrn_radiation_monochromator graphite
_diffrn_radiation_source 'fine-focus sealed tube'
_diffrn_radiation_type MoK\a
_diffrn_radiation_wavelength 0.71073
_diffrn_reflns_av_R_equivalents 0.0416
_diffrn_reflns_av_sigmaI/netI 0.0582
_diffrn_reflns_limit_h_max 12
_diffrn_reflns_limit_h_min -13
_diffrn_reflns_limit_k_max 13
_diffrn_reflns_limit_k_min -15
_diffrn_reflns_limit_l_max 17
_diffrn_reflns_limit_l_min -17
_diffrn_reflns_number 11119
_diffrn_reflns_theta_full 25.00
_diffrn_reflns_theta_max 25.00
_diffrn_reflns_theta_min 1.60
_diffrn_standards_decay_% 0
_diffrn_standards_interval_count 0
_diffrn_standards_interval_time 0
_diffrn_standards_number 0
_exptl_absorpt_coefficient_mu 0.664
_exptl_absorpt_correction_T_max 0.9365
_exptl_absorpt_correction_T_min 0.9245
_exptl_absorpt_correction_type multi-scan
_exptl_absorpt_process_details 'SADABS, Bruker(2000)'
_exptl_crystal_colour brown
_exptl_crystal_density_diffrn 1.255
_exptl_crystal_density_method 'not measured'
_exptl_crystal_description block
_exptl_crystal_F_000 784
_exptl_crystal_size_max 0.12
_exptl_crystal_size_mid 0.11
_exptl_crystal_size_min 0.10
_refine_diff_density_max 0.841
_refine_diff_density_min -0.478
_refine_diff_density_rms 0.085
_refine_ls_extinction_method none
_refine_ls_goodness_of_fit_ref 0.889
_refine_ls_hydrogen_treatment constr
_refine_ls_matrix_type full
_refine_ls_number_parameters 554
_refine_ls_number_reflns 6897
_refine_ls_number_restraints 166
_refine_ls_restrained_S_all 0.920
_refine_ls_R_factor_all 0.1327
_refine_ls_R_factor_gt 0.0859
_refine_ls_shift/su_max 0.000
_refine_ls_shift/su_mean 0.000
_refine_ls_structure_factor_coef Fsqd
_refine_ls_weighting_details 'calc w=1/[\s^2^(Fo^2^)+(0.1731P)^2^] where P=(Fo^2^+2Fc^2^)/3'
_refine_ls_weighting_scheme calc
_refine_ls_wR_factor_gt 0.2345
_refine_ls_wR_factor_ref 0.2562
_reflns_number_gt 3395
_reflns_number_total 6897
_reflns_threshold_expression >2sigma(I)
_cod_data_source_file c2dt32281a.txt
_cod_data_source_block 12
_cod_depositor_comments
;
The following automatic conversions were performed:

'_symmetry_cell_setting' value 'Triclinic' changed to 'triclinic'
according to /home/saulius/struct/CIF-dictionaries/cif_core.dic
dictionary named 'cif_core.dic' version 2.4.2 from 2011-04-26.

Automatic conversion script
Id: cif_fix_values 1891 2012-01-12 08:04:46Z andrius 
;
_cod_database_code 7022302

loop_
_symmetry_equiv_pos_as_xyz
'x, y, z'
'-x, -y, -z'

loop_
_atom_site_label
_atom_site_type_symbol
_atom_site_fract_x
_atom_site_fract_y
_atom_site_fract_z
_atom_site_U_iso_or_equiv
_atom_site_adp_type
_atom_site_occupancy
_atom_site_symmetry_multiplicity
_atom_site_calc_flag
_atom_site_refinement_flags
_atom_site_disorder_assembly
_atom_site_disorder_group
Cu1 Cu 0.64498(6) 0.79834(5) 0.30452(5) 0.0914(4) Uani 1 1 d . D .
C1 C 0.3813(7) 0.7022(5) 0.1544(6) 0.127(2) Uani 1 1 d D D .
C2 C 0.2637(9) 0.6405(7) 0.1286(8) 0.166(4) Uani 1 1 d . . .
H2 H 0.2035 0.6283 0.0639 0.199 Uiso 1 1 calc R . .
C3 C 0.2400(8) 0.5994(7) 0.1992(10) 0.170(4) Uani 1 1 d . . .
H3 H 0.1629 0.5596 0.1821 0.204 Uiso 1 1 calc R . .
C4 C 0.3278(8) 0.6156(5) 0.2958(8) 0.136(3) Uani 1 1 d . . .
C5 C 0.3179(10) 0.5755(7) 0.3785(11) 0.164(4) Uani 1 1 d . . .
H5 H 0.2449 0.5322 0.3660 0.197 Uiso 1 1 calc R . .
C6 C 0.4064(12) 0.5966(8) 0.4713(10) 0.160(3) Uani 1 1 d U . .
H6 H 0.3923 0.5691 0.5206 0.192 Uiso 1 1 calc R . .
C7 C 0.5223(9) 0.6610(6) 0.4957(8) 0.133(2) Uani 1 1 d U . .
C8 C 0.6215(13) 0.6829(8) 0.5874(7) 0.154(4) Uani 1 1 d . . .
H8 H 0.6145 0.6573 0.6401 0.185 Uiso 1 1 calc R . .
C9 C 0.7280(12) 0.7413(7) 0.6001(6) 0.144(3) Uani 1 1 d . . .
H9 H 0.7942 0.7567 0.6620 0.173 Uiso 1 1 calc R . .
C10 C 0.7398(7) 0.7783(5) 0.5225(5) 0.114(2) Uani 1 1 d . D .
C11 C 0.5375(6) 0.7000(4) 0.4157(5) 0.0958(16) Uani 1 1 d . D .
C12 C 0.4428(6) 0.6799(4) 0.3179(5) 0.0983(17) Uani 1 1 d . D .
C13 C 0.4158(9) 0.7449(7) 0.0786(6) 0.161(3) Uani 1 1 d DU . .
C17 C 0.8578(8) 0.8437(7) 0.5365(6) 0.151(3) Uani 1 1 d DU . .
H17A H 0.8800 0.8997 0.5996 0.181 Uiso 1 1 calc R A 1
H17B H 0.8420 0.8761 0.4810 0.181 Uiso 1 1 calc R A 1
C21 C 0.7878(8) 0.6456(6) 0.1981(5) 0.121(2) Uani 1 1 d . D .
C22 C 0.8600(10) 0.6214(8) 0.1330(7) 0.162(4) Uani 1 1 d . . .
H22 H 0.8784 0.5533 0.1129 0.194 Uiso 1 1 calc R . .
C23 C 0.9023(10) 0.7011(10) 0.0999(7) 0.163(4) Uani 1 1 d . . .
H23 H 0.9507 0.6861 0.0584 0.196 Uiso 1 1 calc R . .
C24 C 0.8739(8) 0.8008(7) 0.1275(6) 0.134(3) Uani 1 1 d . . .
C25 C 0.9152(10) 0.8858(11) 0.0980(7) 0.171(4) Uani 1 1 d . . .
H25 H 0.9618 0.8742 0.0550 0.205 Uiso 1 1 calc R . .
C26 C 0.8879(10) 0.9846(9) 0.1317(8) 0.154(3) Uani 1 1 d . . .
H26 H 0.9217 1.0406 0.1162 0.185 Uiso 1 1 calc R . .
C27 C 0.8110(8) 1.0016(7) 0.1879(6) 0.123(2) Uani 1 1 d . . .
C28 C 0.7714(9) 1.1014(6) 0.2216(8) 0.143(3) Uani 1 1 d . . .
H28 H 0.7958 1.1583 0.2021 0.172 Uiso 1 1 calc R . .
C29 C 0.7018(9) 1.1146(6) 0.2789(7) 0.136(3) Uani 1 1 d . . .
H29 H 0.6787 1.1806 0.3001 0.163 Uiso 1 1 calc R . .
C30 C 0.6616(6) 1.0313(5) 0.3087(5) 0.1078(19) Uani 1 1 d . D .
C31 C 0.7661(6) 0.9207(5) 0.2213(5) 0.0989(17) Uani 1 1 d . D .
C32 C 0.8007(6) 0.8181(6) 0.1915(4) 0.1053(18) Uani 1 1 d . D .
C33 C 0.7391(9) 0.5612(5) 0.2376(6) 0.139(3) Uani 1 1 d D . .
H33A H 0.7267 0.4920 0.1902 0.167 Uiso 1 1 calc R B 1
H33B H 0.6604 0.5757 0.2473 0.167 Uiso 1 1 calc R B 1
C37 C 0.5799(9) 1.0463(6) 0.3729(6) 0.139(3) Uani 1 1 d DU . .
H37A H 0.6054 1.1152 0.4220 0.167 Uiso 1 1 calc R C 1
H37B H 0.5908 0.9939 0.4103 0.167 Uiso 1 1 calc R C 1
Cl1 Cl 0.98809(18) 0.32535(15) 0.15755(14) 0.1126(6) Uani 1 1 d . . .
N1 N 0.4663(4) 0.7206(3) 0.2476(4) 0.0979(13) Uani 1 1 d . . .
N2 N 0.6488(5) 0.7610(3) 0.4326(3) 0.0891(12) Uani 1 1 d . . .
N3 N 0.7587(5) 0.7420(4) 0.2241(3) 0.0978(13) Uani 1 1 d . . .
N4 N 0.6935(4) 0.9348(3) 0.2800(3) 0.0886(12) Uani 1 1 d . . .
O1 O 1.0091(16) 0.2351(8) 0.1302(11) 0.352(9) Uani 1 1 d . . .
O2 O 1.0364(11) 0.3808(11) 0.2608(6) 0.303(6) Uani 1 1 d . . .
O3 O 0.9905(7) 0.3907(5) 0.0957(5) 0.168(2) Uani 1 1 d . . .
O4 O 0.8584(7) 0.3167(8) 0.1526(7) 0.234(4) Uani 1 1 d . . .
C14 C 0.4757(15) 0.6666(11) 0.0069(10) 0.143(5) Uani 0.540(3) 1 d PD D 1
H14A H 0.5478 0.6436 0.0507 0.171 Uiso 0.540(3) 1 calc PR D 1
H14B H 0.4145 0.6048 -0.0322 0.171 Uiso 0.540(3) 1 calc PR D 1
C15 C 0.518(2) 0.7102(14) -0.0690(12) 0.187(8) Uani 0.540(3) 1 d PD D 1
H15A H 0.4447 0.7246 -0.1186 0.225 Uiso 0.540(3) 1 calc PR D 1
H15B H 0.5716 0.7768 -0.0314 0.225 Uiso 0.540(3) 1 calc PR D 1
C16 C 0.5868(19) 0.6423(16) -0.1246(15) 0.178(5) Uani 0.540(3) 1 d PD D 1
H16A H 0.6609 0.6282 -0.0765 0.268 Uiso 0.540(3) 1 d PR D 1
H16B H 0.6102 0.6771 -0.1681 0.268 Uiso 0.540(3) 1 d PR D 1
H16C H 0.5342 0.5773 -0.1653 0.268 Uiso 0.540(3) 1 d PR D 1
C18 C 0.9676(16) 0.7828(15) 0.5396(15) 0.183(5) Uani 0.540(3) 1 d PDU D 1
H18A H 1.0084 0.8115 0.5006 0.220 Uiso 0.540(3) 1 calc PR D 1
H18B H 1.0236 0.8083 0.6100 0.220 Uiso 0.540(3) 1 calc PR D 1
C19 C 0.979(2) 0.6745(16) 0.513(2) 0.249(13) Uani 0.540(3) 1 d PDU D 1
H19A H 0.9214 0.6467 0.4433 0.298 Uiso 0.540(3) 1 calc PR D 1
H19B H 0.9439 0.6449 0.5547 0.298 Uiso 0.540(3) 1 calc PR D 1
C20 C 1.098(2) 0.623(2) 0.516(2) 0.248(10) Uani 0.540(3) 1 d PDU . 1
H20A H 1.0801 0.5481 0.4934 0.372 Uiso 0.540(3) 1 d PR D 1
H20C H 1.1356 0.6476 0.4737 0.372 Uiso 0.540(3) 1 d PR D 1
H20B H 1.1537 0.6452 0.5855 0.372 Uiso 0.540(3) 1 d PR D 1
C34 C 0.8427(16) 0.5679(14) 0.3400(13) 0.178(5) Uani 0.540(3) 1 d PDU D 1
H34A H 0.8744 0.6412 0.3760 0.214 Uiso 0.540(3) 1 calc PR D 1
H34B H 0.9116 0.5334 0.3269 0.214 Uiso 0.540(3) 1 calc PR D 1
C35 C 0.794(2) 0.5148(15) 0.4101(16) 0.198(5) Uani 0.540(3) 1 d PDU D 1
H35A H 0.8457 0.5453 0.4811 0.238 Uiso 0.540(3) 1 calc PR D 1
H35B H 0.7083 0.5281 0.4023 0.238 Uiso 0.540(3) 1 calc PR D 1
C36 C 0.798(2) 0.4001(15) 0.3813(18) 0.204(6) Uani 0.540(3) 1 d PDU . 1
H36C H 0.7691 0.3639 0.4211 0.306 Uiso 0.540(3) 1 d PR D 1
H36B H 0.7446 0.3751 0.3110 0.306 Uiso 0.540(3) 1 d PR D 1
H36A H 0.8825 0.3872 0.3872 0.306 Uiso 0.540(3) 1 d PR D 1
C38 C 0.4439(18) 1.0371(19) 0.3088(15) 0.195(9) Uani 0.540(3) 1 d PDU D 1
H38A H 0.4079 0.9708 0.3116 0.234 Uiso 0.540(3) 1 calc PR D 1
H38B H 0.4118 1.0910 0.3497 0.234 Uiso 0.540(3) 1 calc PR D 1
C39 C 0.3800(19) 1.040(2) 0.2089(16) 0.234(12) Uani 0.540(3) 1 d PDU D 1
H39A H 0.4052 0.9846 0.1638 0.281 Uiso 0.540(3) 1 calc PR D 1
H39B H 0.4102 1.1062 0.2021 0.281 Uiso 0.540(3) 1 calc PR D 1
C40 C 0.2380(18) 1.0284(19) 0.1686(19) 0.199(8) Uani 0.540(3) 1 d PDU D 1
H40A H 0.2097 1.0087 0.2182 0.299 Uiso 0.540(3) 1 d PR D 1
H40B H 0.2017 0.9762 0.1040 0.299 Uiso 0.540(3) 1 d PR D 1
H40C H 0.2126 1.0953 0.1618 0.299 Uiso 0.540(3) 1 d PR D 1
C14' C 0.417(3) 0.8632(13) 0.087(2) 0.228(10) Uani 0.460(3) 1 d PDU D 2
H14C H 0.5016 0.8989 0.1245 0.273 Uiso 0.460(3) 1 calc PR D 2
H14D H 0.3921 0.8727 0.0188 0.273 Uiso 0.460(3) 1 calc PR D 2
C15' C 0.333(2) 0.9111(18) 0.1375(18) 0.178(5) Uani 0.460(3) 1 d PDU D 2
H15C H 0.3701 0.9140 0.2090 0.214 Uiso 0.460(3) 1 calc PR D 2
H15D H 0.2555 0.8626 0.1104 0.214 Uiso 0.460(3) 1 calc PR D 2
C16' C 0.294(3) 1.023(2) 0.133(3) 0.228(10) Uani 0.460(3) 1 d PDU D 2
H16E H 0.2055 1.0177 0.1213 0.342 Uiso 0.460(3) 1 d PR D 2
H16D H 0.3108 1.0492 0.0819 0.342 Uiso 0.460(3) 1 d PR D 2
H16F H 0.3386 1.0703 0.1994 0.342 Uiso 0.460(3) 1 d PR D 2
C18' C 0.839(3) 0.9563(15) 0.598(2) 0.230(10) Uani 0.460(3) 1 d PDU D 2
H18C H 0.7489 0.9584 0.5735 0.276 Uiso 0.460(3) 1 calc PR D 2
H18D H 0.8599 0.9529 0.6682 0.276 Uiso 0.460(3) 1 calc PR D 2
C19' C 0.895(3) 1.061(2) 0.607(2) 0.236(10) Uani 0.460(3) 1 d PDU D 2
H19C H 0.8875 1.0648 0.5387 0.283 Uiso 0.460(3) 1 calc PR D 2
H19D H 0.9840 1.0691 0.6461 0.283 Uiso 0.460(3) 1 calc PR D 2
C20' C 0.836(3) 1.1556(18) 0.658(2) 0.227(13) Uani 0.460(3) 1 d PDU D 2
H20D H 0.8235 1.1444 0.7172 0.341 Uiso 0.460(3) 1 d PR D 2
H20F H 0.7570 1.1644 0.6109 0.341 Uiso 0.460(3) 1 d PR D 2
H20E H 0.8946 1.2175 0.6769 0.341 Uiso 0.460(3) 1 d PR D 2
C34' C 0.6025(14) 0.4927(10) 0.1588(10) 0.119(5) Uani 0.460(3) 1 d PD D 2
H34C H 0.5465 0.5438 0.1410 0.143 Uiso 0.460(3) 1 calc PR D 2
H34D H 0.6161 0.4561 0.0968 0.143 Uiso 0.460(3) 1 calc PR D 2
C35' C 0.527(3) 0.409(2) 0.186(2) 0.239(11) Uani 0.460(3) 1 d PDU D 2
H35C H 0.4401 0.3984 0.1404 0.287 Uiso 0.460(3) 1 calc PR D 2
H35D H 0.5600 0.3431 0.1723 0.287 Uiso 0.460(3) 1 calc PR D 2
C36' C 0.528(4) 0.438(3) 0.297(2) 0.308(13) Uani 0.460(3) 1 d PDU D 2
H36E H 0.5280 0.3750 0.3193 0.462 Uiso 0.460(3) 1 d PR D 2
H36F H 0.4546 0.4698 0.2999 0.462 Uiso 0.460(3) 1 d PR D 2
H36D H 0.6018 0.4858 0.3411 0.462 Uiso 0.460(3) 1 d PR D 2
C38' C 0.6615(18) 1.0754(17) 0.4916(12) 0.167(5) Uani 0.460(3) 1 d PDU D 2
H38C H 0.6099 1.1084 0.5293 0.201 Uiso 0.460(3) 1 calc PR D 2
H38D H 0.6790 1.0101 0.5092 0.201 Uiso 0.460(3) 1 calc PR D 2
C39' C 0.786(2) 1.1469(18) 0.5299(15) 0.199(8) Uani 0.460(3) 1 d PDU D 2
H39D H 0.7665 1.2175 0.5291 0.238 Uiso 0.460(3) 1 calc PR D 2
H39C H 0.8274 1.1245 0.4809 0.238 Uiso 0.460(3) 1 calc PR D 2
C40' C 0.880(2) 1.153(3) 0.6370(19) 0.187(10) Uani 0.460(3) 1 d PDU D 2
H40D H 0.8712 1.2133 0.6865 0.281 Uiso 0.460(3) 1 d PR D 2
H40E H 0.9639 1.1606 0.6351 0.281 Uiso 0.460(3) 1 d PR D 2
H40F H 0.8661 1.0906 0.6556 0.281 Uiso 0.460(3) 1 d PR D 2

loop_
_atom_site_aniso_label
_atom_site_aniso_U_11
_atom_site_aniso_U_22
_atom_site_aniso_U_33
_atom_site_aniso_U_23
_atom_site_aniso_U_13
_atom_site_aniso_U_12
Cu1 0.0955(6) 0.0807(5) 0.0939(5) 0.0340(4) 0.0214(4) 0.0014(3)
C1 0.116(5) 0.092(4) 0.127(5) 0.035(4) -0.019(5) -0.010(4)
C2 0.122(7) 0.132(7) 0.179(8) 0.054(6) -0.035(6) -0.016(5)
C3 0.091(5) 0.113(6) 0.237(11) 0.032(7) -0.018(7) -0.011(4)
C4 0.117(6) 0.089(4) 0.223(9) 0.056(5) 0.075(7) 0.019(4)
C5 0.136(8) 0.131(7) 0.281(13) 0.098(8) 0.115(9) 0.018(5)
C6 0.180(8) 0.140(6) 0.223(8) 0.088(6) 0.121(7) 0.049(6)
C7 0.166(7) 0.110(5) 0.182(7) 0.073(5) 0.111(6) 0.055(5)
C8 0.236(13) 0.156(8) 0.109(6) 0.066(6) 0.083(8) 0.088(8)
C9 0.213(11) 0.124(6) 0.100(5) 0.051(5) 0.044(6) 0.054(6)
C10 0.136(6) 0.094(4) 0.094(4) 0.024(3) 0.014(4) 0.030(4)
C11 0.111(5) 0.074(3) 0.119(4) 0.039(3) 0.051(4) 0.029(3)
C12 0.090(4) 0.077(4) 0.131(5) 0.038(3) 0.034(4) 0.011(3)
C13 0.173(8) 0.153(7) 0.106(5) 0.045(5) -0.020(5) 0.000(6)
C17 0.136(6) 0.149(6) 0.131(5) 0.049(4) -0.008(5) 0.007(5)
C21 0.145(6) 0.120(6) 0.099(4) 0.032(4) 0.037(4) 0.039(5)
C22 0.198(10) 0.154(8) 0.143(7) 0.027(6) 0.077(7) 0.085(7)
C23 0.192(10) 0.213(11) 0.125(6) 0.073(7) 0.085(6) 0.069(8)
C24 0.157(7) 0.142(7) 0.129(6) 0.061(5) 0.062(5) 0.052(5)
C25 0.177(9) 0.250(13) 0.149(7) 0.117(9) 0.090(7) 0.030(8)
C26 0.157(8) 0.172(9) 0.162(8) 0.097(7) 0.056(7) 0.010(6)
C27 0.125(6) 0.136(7) 0.117(5) 0.063(4) 0.033(4) -0.008(4)
C28 0.158(8) 0.100(6) 0.177(8) 0.081(5) 0.035(6) 0.004(5)
C29 0.147(7) 0.081(5) 0.169(7) 0.048(5) 0.034(6) 0.005(4)
C30 0.116(5) 0.073(4) 0.118(4) 0.031(3) 0.016(4) 0.005(3)
C31 0.109(5) 0.084(4) 0.091(4) 0.037(3) 0.010(3) 0.001(3)
C32 0.115(5) 0.123(5) 0.087(4) 0.044(4) 0.035(4) 0.022(4)
C33 0.195(9) 0.092(5) 0.138(6) 0.040(4) 0.061(6) 0.035(5)
C37 0.166(8) 0.107(5) 0.146(6) 0.032(4) 0.057(6) 0.032(5)
Cl1 0.1178(14) 0.1148(13) 0.1113(12) 0.0523(10) 0.0333(10) 0.0055(9)
N1 0.083(3) 0.080(3) 0.110(3) 0.035(2) 0.002(3) -0.003(2)
N2 0.101(3) 0.077(3) 0.082(3) 0.027(2) 0.018(3) 0.018(2)
N3 0.121(4) 0.082(3) 0.094(3) 0.033(2) 0.035(3) 0.021(3)
N4 0.091(3) 0.079(3) 0.089(3) 0.028(2) 0.021(3) -0.002(2)
O1 0.61(2) 0.182(8) 0.460(18) 0.158(10) 0.372(19) 0.180(12)
O2 0.269(11) 0.467(17) 0.145(6) 0.075(8) 0.044(7) 0.048(11)
O3 0.210(6) 0.154(5) 0.166(5) 0.083(4) 0.071(5) 0.015(4)
O4 0.140(6) 0.297(10) 0.287(10) 0.145(8) 0.060(6) 0.002(6)
C14 0.167(14) 0.118(10) 0.114(9) 0.019(8) 0.021(9) 0.007(9)
C15 0.26(2) 0.183(17) 0.122(11) 0.027(11) 0.081(14) -0.011(15)
C16 0.179(8) 0.191(9) 0.176(8) 0.057(7) 0.072(7) 0.020(7)
C18 0.167(8) 0.175(8) 0.179(8) 0.045(7) 0.027(7) 0.006(7)
C19 0.192(19) 0.18(2) 0.36(4) -0.01(2) 0.15(2) -0.006(13)
C20 0.225(12) 0.256(14) 0.261(14) 0.049(9) 0.097(10) 0.051(9)
C34 0.184(11) 0.154(9) 0.232(11) 0.107(8) 0.081(9) 0.017(8)
C35 0.207(8) 0.185(8) 0.223(8) 0.086(7) 0.081(7) 0.018(6)
C36 0.210(9) 0.195(9) 0.221(9) 0.065(7) 0.088(7) 0.020(7)
C38 0.140(16) 0.31(3) 0.198(15) 0.126(19) 0.094(13) 0.094(16)
C39 0.157(12) 0.32(3) 0.174(15) 0.040(19) 0.013(15) 0.028(19)
C40 0.173(10) 0.209(12) 0.211(12) 0.058(9) 0.060(9) 0.025(9)
C14' 0.236(14) 0.202(10) 0.229(14) 0.065(10) 0.055(9) 0.027(10)
C15' 0.179(8) 0.191(9) 0.176(8) 0.057(7) 0.072(7) 0.020(7)
C16' 0.227(11) 0.227(11) 0.225(11) 0.061(6) 0.072(6) 0.029(6)
C18' 0.240(14) 0.195(11) 0.232(13) 0.056(8) 0.055(10) 0.031(10)
C19' 0.238(13) 0.226(13) 0.219(13) 0.043(9) 0.060(9) 0.040(9)
C20' 0.224(19) 0.187(17) 0.185(17) -0.038(14) 0.021(16) 0.081(15)
C34' 0.171(15) 0.082(9) 0.123(10) 0.037(8) 0.069(11) 0.009(8)
C35' 0.255(14) 0.237(14) 0.241(14) 0.075(9) 0.100(9) 0.032(9)
C36' 0.302(15) 0.295(15) 0.313(16) 0.087(10) 0.087(10) 0.037(10)
C38' 0.176(11) 0.159(10) 0.155(9) 0.015(9) 0.064(9) 0.024(9)
C39' 0.229(18) 0.182(15) 0.140(13) 0.005(12) 0.039(13) 0.005(14)
C40' 0.192(13) 0.174(12) 0.175(12) 0.030(9) 0.049(9) 0.034(9)

loop_
_atom_type_symbol
_atom_type_description
_atom_type_scat_dispersion_real
_atom_type_scat_dispersion_imag
_atom_type_scat_source
C C 0.0033 0.0016 'International Tables Vol C Tables 4.2.6.8 and 6.1.1.4'
H H 0.0000 0.0000 'International Tables Vol C Tables 4.2.6.8 and 6.1.1.4'
Cl Cl 0.1484 0.1585 'International Tables Vol C Tables 4.2.6.8 and 6.1.1.4'
Cu Cu 0.3201 1.2651 'International Tables Vol C Tables 4.2.6.8 and 6.1.1.4'
N N 0.0061 0.0033 'International Tables Vol C Tables 4.2.6.8 and 6.1.1.4'
O O 0.0106 0.0060 'International Tables Vol C Tables 4.2.6.8 and 6.1.1.4'

loop_
_geom_angle_atom_site_label_1
_geom_angle_atom_site_label_2
_geom_angle_atom_site_label_3
_geom_angle
_geom_angle_site_symmetry_1
_geom_angle_site_symmetry_3
N4 Cu1 N2 132.03(18) . .
N4 Cu1 N1 124.46(18) . .
N2 Cu1 N1 83.3(2) . .
N4 Cu1 N3 82.8(2) . .
N2 Cu1 N3 123.11(18) . .
N1 Cu1 N3 115.3(2) . .
N1 C1 C2 119.8(8) . .
N1 C1 C13 117.9(6) . .
C2 C1 C13 122.3(8) . .
C3 C2 C1 119.7(8) . .
C3 C2 H2 120.2 . .
C1 C2 H2 120.2 . .
C2 C3 C4 121.5(8) . .
C2 C3 H3 119.2 . .
C4 C3 H3 119.2 . .
C3 C4 C12 116.3(8) . .
C3 C4 C5 128.1(9) . .
C12 C4 C5 115.6(9) . .
C6 C5 C4 124.7(9) . .
C6 C5 H5 117.7 . .
C4 C5 H5 117.7 . .
C5 C6 C7 120.9(10) . .
C5 C6 H6 119.5 . .
C7 C6 H6 119.5 . .
C8 C7 C6 125.1(10) . .
C8 C7 C11 118.5(9) . .
C6 C7 C11 116.3(10) . .
C9 C8 C7 119.7(9) . .
C9 C8 H8 120.2 . .
C7 C8 H8 120.2 . .
C8 C9 C10 120.6(9) . .
C8 C9 H9 119.7 . .
C10 C9 H9 119.7 . .
N2 C10 C9 123.2(8) . .
N2 C10 C17 116.0(7) . .
C9 C10 C17 120.7(8) . .
N2 C11 C12 117.2(5) . .
N2 C11 C7 119.8(7) . .
C12 C11 C7 123.0(7) . .
N1 C12 C11 118.4(5) . .
N1 C12 C4 122.1(7) . .
C11 C12 C4 119.4(7) . .
C1 C13 C14' 119.6(11) . .
C1 C13 C14 115.9(8) . .
C14' C13 C14 123.4(12) . .
C10 C17 C18 113.9(10) . .
C10 C17 C18' 101.2(13) . .
C18 C17 C18' 135.3(15) . .
C10 C17 H17A 108.8 . .
C18 C17 H17A 108.8 . .
C18' C17 H17A 30.0 . .
C10 C17 H17B 108.8 . .
C18 C17 H17B 108.8 . .
C18' C17 H17B 83.5 . .
H17A C17 H17B 107.7 . .
N3 C21 C22 120.3(8) . .
N3 C21 C33 118.2(6) . .
C22 C21 C33 121.5(8) . .
C23 C22 C21 119.1(8) . .
C23 C22 H22 120.5 . .
C21 C22 H22 120.5 . .
C24 C23 C22 120.9(8) . .
C24 C23 H23 119.6 . .
C22 C23 H23 119.6 . .
C23 C24 C25 124.0(9) . .
C23 C24 C32 116.5(8) . .
C25 C24 C32 119.5(8) . .
C26 C25 C24 121.1(8) . .
C26 C25 H25 119.5 . .
C24 C25 H25 119.5 . .
C25 C26 C27 120.2(8) . .
C25 C26 H26 119.9 . .
C27 C26 H26 119.9 . .
C26 C27 C31 122.1(8) . .
C26 C27 C28 124.2(8) . .
C31 C27 C28 113.8(8) . .
C29 C28 C27 121.8(7) . .
C29 C28 H28 119.1 . .
C27 C28 H28 119.1 . .
C28 C29 C30 121.1(8) . .
C28 C29 H29 119.5 . .
C30 C29 H29 119.5 . .
N4 C30 C29 121.2(7) . .
N4 C30 C37 117.9(6) . .
C29 C30 C37 120.9(7) . .
N4 C31 C27 124.1(7) . .
N4 C31 C32 118.1(5) . .
C27 C31 C32 117.9(7) . .
N3 C32 C24 123.5(6) . .
N3 C32 C31 117.6(6) . .
C24 C32 C31 118.9(7) . .
C21 C33 C34 104.5(8) . .
C21 C33 C34' 114.0(7) . .
C34 C33 C34' 141.5(9) . .
C21 C33 H33A 110.8 . .
C34 C33 H33A 110.8 . .
C34' C33 H33A 53.7 . .
C21 C33 H33B 110.8 . .
C34 C33 H33B 110.8 . .
C34' C33 H33B 57.5 . .
H33A C33 H33B 108.9 . .
C30 C37 C38 111.5(9) . .
C30 C37 C38' 111.4(10) . .
C38 C37 C38' 136.9(12) . .
C30 C37 H37A 109.3 . .
C38 C37 H37A 109.3 . .
C38' C37 H37A 51.6 . .
C30 C37 H37B 109.3 . .
C38 C37 H37B 109.3 . .
C38' C37 H37B 58.4 . .
H37A C37 H37B 108.0 . .
O1 Cl1 O3 117.6(6) . .
O1 Cl1 O2 119.7(9) . .
O3 Cl1 O2 111.4(6) . .
O1 Cl1 O4 105.5(8) . .
O3 Cl1 O4 103.3(5) . .
O2 Cl1 O4 94.7(6) . .
C1 N1 C12 120.6(6) . .
C1 N1 Cu1 128.9(5) . .
C12 N1 Cu1 110.4(4) . .
C10 N2 C11 118.2(6) . .
C10 N2 Cu1 131.1(5) . .
C11 N2 Cu1 110.5(4) . .
C21 N3 C32 119.7(6) . .
C21 N3 Cu1 129.7(5) . .
C32 N3 Cu1 110.4(4) . .
C30 N4 C31 118.1(5) . .
C30 N4 Cu1 130.8(5) . .
C31 N4 Cu1 111.0(4) . .
C15 C14 C13 117.2(11) . .
C15 C14 H14A 108.0 . .
C13 C14 H14A 108.0 . .
C15 C14 H14B 108.0 . .
C13 C14 H14B 108.0 . .
H14A C14 H14B 107.2 . .
C16 C15 C14 116.3(15) . .
C16 C15 H15A 108.2 . .
C14 C15 H15A 108.2 . .
C16 C15 H15B 108.2 . .
C14 C15 H15B 108.2 . .
H15A C15 H15B 107.4 . .
C15 C16 H16A 109.2 . .
C15 C16 H16B 109.6 . .
H16A C16 H16B 109.5 . .
C15 C16 H16C 109.6 . .
H16A C16 H16C 109.5 . .
H16B C16 H16C 109.5 . .
C19 C18 C17 133.7(17) . .
C19 C18 H18A 103.8 . .
C17 C18 H18A 103.8 . .
C19 C18 H18B 103.8 . .
C17 C18 H18B 103.8 . .
H18A C18 H18B 105.4 . .
C18 C19 C20 128.1(19) . .
C18 C19 H19A 105.3 . .
C20 C19 H19A 105.3 . .
C18 C19 H19B 105.3 . .
C20 C19 H19B 105.3 . .
H19A C19 H19B 106.0 . .
C19 C20 C36 126(2) . 2_766
C19 C20 H20A 111.8 . .
C36 C20 H20A 82.7 2_766 .
C19 C20 H20C 109.6 . .
C36 C20 H20C 113.4 2_766 .
H20A C20 H20C 109.5 . .
C19 C20 H20B 106.9 . .
C36 C20 H20B 27.8 2_766 .
H20A C20 H20B 109.5 . .
H20C C20 H20B 109.5 . .
C33 C34 C35 112.3(14) . .
C33 C34 H34A 109.1 . .
C35 C34 H34A 109.1 . .
C33 C34 H34B 109.1 . .
C35 C34 H34B 109.1 . .
H34A C34 H34B 107.9 . .
C36 C35 C34 110.0(16) . .
C36 C35 H35A 109.7 . .
C34 C35 H35A 109.7 . .
C36 C35 H35B 109.7 . .
C34 C35 H35B 109.7 . .
H35A C35 H35B 108.2 . .
C35 C36 C20 105.3(19) . 2_766
C35 C36 H36C 113.6 . .
C20 C36 H36C 60.7 2_766 .
C35 C36 H36B 105.3 . .
C20 C36 H36B 149.2 2_766 .
H36C C36 H36B 109.5 . .
C35 C36 H36A 109.5 . .
C20 C36 H36A 55.7 2_766 .
H36C C36 H36A 109.5 . .
H36B C36 H36A 109.5 . .
C39 C38 C37 134.4(16) . .
C39 C38 H38A 103.6 . .
C37 C38 H38A 103.6 . .
C39 C38 H38B 103.6 . .
C37 C38 H38B 103.6 . .
H38A C38 H38B 105.3 . .
C38 C39 C40 120(2) . .
C38 C39 H39A 107.3 . .
C40 C39 H39A 107.3 . .
C38 C39 H39B 107.3 . .
C40 C39 H39B 107.3 . .
H39A C39 H39B 106.9 . .
C38 C39 H16F 121.2 . .
C40 C39 H16F 43.9 . .
H39A C39 H16F 131.2 . .
H39B C39 H16F 65.4 . .
C39 C40 H40A 107.2 . .
C39 C40 H40B 112.7 . .
H40A C40 H40B 109.5 . .
C39 C40 H40C 108.4 . .
H40A C40 H40C 109.5 . .
H40B C40 H40C 109.5 . .
C39 C40 H16E 123.2 . .
H40A C40 H16E 124.1 . .
H40B C40 H16E 31.9 . .
H40C C40 H16E 77.6 . .
C39 C40 H16F 22.6 . .
H40A C40 H16F 115.2 . .
H40B C40 H16F 124.0 . .
H40C C40 H16F 85.9 . .
H16E C40 H16F 120.6 . .
C15' C14' C13 112.3(16) . .
C15' C14' H14C 109.1 . .
C13 C14' H14C 109.1 . .
C15' C14' H14D 109.1 . .
C13 C14' H14D 109.1 . .
H14C C14' H14D 107.9 . .
C14' C15' C16' 121.7(16) . .
C14' C15' H15C 106.9 . .
C16' C15' H15C 106.9 . .
C14' C15' H15D 106.9 . .
C16' C15' H15D 106.9 . .
H15C C15' H15D 106.7 . .
C15' C16' H40B 79.4 . .
C15' C16' H40C 141.7 . .
H40B C16' H40C 75.3 . .
C15' C16' H16E 106.3 . .
H40B C16' H16E 29.5 . .
H40C C16' H16E 45.9 . .
C15' C16' H16D 115.3 . .
H40B C16' H16D 111.9 . .
H40C C16' H16D 100.7 . .
H16E C16' H16D 109.5 . .
C15' C16' H16F 106.6 . .
H40B C16' H16F 130.2 . .
H40C C16' H16F 70.7 . .
H16E C16' H16F 109.5 . .
H16D C16' H16F 109.5 . .
C19' C18' C17 129(2) . .
C19' C18' H18C 105.0 . .
C17 C18' H18C 105.0 . .
C19' C18' H18D 105.0 . .
C17 C18' H18D 105.0 . .
H18C C18' H18D 105.9 . .
C18' C19' C20' 114.9(18) . .
C18' C19' H19C 108.6 . .
C20' C19' H19C 108.6 . .
C18' C19' H19D 108.6 . .
C20' C19' H19D 108.6 . .
H19C C19' H19D 107.5 . .
C18' C19' H40E 168.1 . .
C20' C19' H40E 64.4 . .
H19C C19' H40E 82.3 . .
H19D C19' H40E 62.3 . .
C18' C19' H40F 91.4 . .
C20' C19' H40F 30.8 . .
H19C C19' H40F 138.0 . .
H19D C19' H40F 99.9 . .
H40E C19' H40F 83.2 . .
C19' C20' H20D 110.3 . .
C19' C20' H20F 111.6 . .
H20D C20' H20F 109.5 . .
C19' C20' H20E 106.5 . .
H20D C20' H20E 109.5 . .
H20F C20' H20E 109.5 . .
C19' C20' H40D 124.8 . .
H20D C20' H40D 93.5 . .
H20F C20' H40D 105.3 . .
H20E C20' H40D 20.0 . .
C19' C20' H40F 29.0 . .
H20D C20' H40F 81.2 . .
H20F C20' H40F 123.6 . .
H20E C20' H40F 118.6 . .
H40D C20' H40F 129.7 . .
C35' C34' C33 123.8(15) . .
C35' C34' H34C 106.4 . .
C33 C34' H34C 106.4 . .
C35' C34' H34D 106.4 . .
C33 C34' H34D 106.4 . .
H34C C34' H34D 106.5 . .
C36' C35' C34' 116.1(18) . .
C36' C35' H35C 108.3 . .
C34' C35' H35C 108.3 . .
C36' C35' H35D 108.3 . .
C34' C35' H35D 108.3 . .
H35C C35' H35D 107.4 . .
C35' C36' H36E 109.8 . .
C35' C36' H36F 109.0 . .
H36E C36' H36F 109.5 . .
C35' C36' H36D 109.5 . .
H36E C36' H36D 109.5 . .
H36F C36' H36D 109.5 . .
C39' C38' C37 118.2(15) . .
C39' C38' H38C 107.8 . .
C37 C38' H38C 107.8 . .
C39' C38' H38D 107.8 . .
C37 C38' H38D 107.8 . .
H38C C38' H38D 107.1 . .
C38' C39' C40' 118.6(17) . .
C38' C39' H20F 78.7 . .
C40' C39' H20F 56.2 . .
C38' C39' H39D 107.7 . .
C40' C39' H39D 107.7 . .
H20F C39' H39D 85.5 . .
C38' C39' H39C 107.7 . .
C40' C39' H39C 107.7 . .
H20F C39' H39C 162.7 . .
H39D C39' H39C 107.1 . .
C39' C40' H20D 115.8 . .
C39' C40' H20F 51.9 . .
H20D C40' H20F 65.7 . .
C39' C40' H20E 110.6 . .
H20D C40' H20E 76.3 . .
H20F C40' H20E 86.7 . .
C39' C40' H40D 109.9 . .
H20D C40' H40D 56.8 . .
H20F C40' H40D 72.0 . .
H20E C40' H40D 21.1 . .
C39' C40' H40E 108.7 . .
H20D C40' H40E 135.5 . .
H20F C40' H40E 156.8 . .
H20E C40' H40E 90.0 . .
H40D C40' H40E 109.5 . .
C39' C40' H40F 109.9 . .
H20D C40' H40F 54.0 . .
H20F C40' H40F 91.0 . .
H20E C40' H40F 125.7 . .
H40D C40' H40F 109.5 . .
H40E C40' H40F 109.5 . .

loop_
_geom_bond_atom_site_label_1
_geom_bond_atom_site_label_2
_geom_bond_distance
_geom_bond_site_symmetry_2
Cu1 N4 2.017(4) .
Cu1 N2 2.018(4) .
Cu1 N1 2.047(5) .
Cu1 N3 2.050(5) .
C1 N1 1.332(8) .
C1 C2 1.426(11) .
C1 C13 1.498(12) .
C2 C3 1.361(14) .
C2 H2 0.9300 .
C3 C4 1.383(13) .
C3 H3 0.9300 .
C4 C12 1.429(9) .
C4 C5 1.456(13) .
C5 C6 1.339(14) .
C5 H5 0.9300 .
C6 C7 1.431(13) .
C6 H6 0.9300 .
C7 C8 1.385(13) .
C7 C11 1.433(10) .
C8 C9 1.346(13) .
C8 H8 0.9300 .
C9 C10 1.372(11) .
C9 H9 0.9300 .
C10 N2 1.327(7) .
C10 C17 1.496(11) .
C11 N2 1.391(7) .
C11 C12 1.421(9) .
C12 N1 1.352(8) .
C13 C14' 1.541(14) .
C13 C14 1.611(13) .
C17 C18 1.507(15) .
C17 C18' 1.599(16) .
C17 H17A 0.9700 .
C17 H17B 0.9700 .
C21 N3 1.325(8) .
C21 C22 1.426(11) .
C21 C33 1.537(10) .
C22 C23 1.392(13) .
C22 H22 0.9300 .
C23 C24 1.366(12) .
C23 H23 0.9300 .
C24 C25 1.414(12) .
C24 C32 1.418(9) .
C25 C26 1.362(13) .
C25 H25 0.9300 .
C26 C27 1.365(11) .
C26 H26 0.9300 .
C27 C31 1.421(9) .
C27 C28 1.434(11) .
C28 C29 1.307(11) .
C28 H28 0.9300 .
C29 C30 1.392(10) .
C29 H29 0.9300 .
C30 N4 1.344(7) .
C30 C37 1.499(10) .
C31 N4 1.352(7) .
C31 C32 1.430(9) .
C32 N3 1.347(8) .
C33 C34 1.539(15) .
C33 C34' 1.658(14) .
C33 H33A 0.9700 .
C33 H33B 0.9700 .
C37 C38 1.50(2) .
C37 C38' 1.597(15) .
C37 H37A 0.9700 .
C37 H37B 0.9700 .
Cl1 O1 1.220(8) .
Cl1 O3 1.395(5) .
Cl1 O2 1.396(9) .
Cl1 O4 1.452(8) .
C14 C15 1.554(15) .
C14 H14A 0.9700 .
C14 H14B 0.9700 .
C15 C16 1.469(16) .
C15 H15A 0.9700 .
C15 H15B 0.9700 .
C16 H16A 0.9600 .
C16 H16B 0.9600 .
C16 H16C 0.9600 .
C18 C19 1.411(16) .
C18 H18A 0.9700 .
C18 H18B 0.9700 .
C19 C20 1.524(17) .
C19 H19A 0.9700 .
C19 H19B 0.9700 .
C20 C36 1.68(3) 2_766
C20 H20A 0.9600 .
C20 H20C 0.9602 .
C20 H20B 0.9599 .
C34 C35 1.589(16) .
C34 H34A 0.9700 .
C34 H34B 0.9700 .
C35 C36 1.479(17) .
C35 H35A 0.9700 .
C35 H35B 0.9700 .
C36 C20 1.68(3) 2_766
C36 H36C 0.9599 .
C36 H36B 0.9600 .
C36 H36A 0.9600 .
C38 C39 1.398(17) .
C38 H38A 0.9700 .
C38 H38B 0.9700 .
C39 C40 1.514(17) .
C39 H39A 0.9700 .
C39 H39B 0.9700 .
C39 H16F 0.6352 .
C40 H40A 0.9600 .
C40 H40B 0.9600 .
C40 H40C 0.9600 .
C40 H16E 0.6363 .
C40 H16F 1.1449 .
C14' C15' 1.461(16) .
C14' H14C 0.9700 .
C14' H14D 0.9700 .
C15' C16' 1.572(18) .
C15' H15C 0.9700 .
C15' H15D 0.9700 .
C16' H40B 1.0909 .
C16' H40C 1.4357 .
C16' H16E 0.9600 .
C16' H16D 0.9600 .
C16' H16F 0.9600 .
C18' C19' 1.464(18) .
C18' H18C 0.9700 .
C18' H18D 0.9700 .
C19' C20' 1.583(18) .
C19' H19C 0.9700 .
C19' H19D 0.9700 .
C19' H40E 1.4014 .
C19' H40F 0.8886 .
C20' H20D 0.9600 .
C20' H20F 0.9600 .
C20' H20E 0.9600 .
C20' H40D 0.7926 .
C20' H40F 0.9378 .
C34' C35' 1.575(18) .
C34' H34C 0.9700 .
C34' H34D 0.9700 .
C35' C36' 1.549(18) .
C35' H35C 0.9700 .
C35' H35D 0.9700 .
C36' H36E 0.9600 .
C36' H36F 0.9600 .
C36' H36D 0.9600 .
C38' C39' 1.522(17) .
C38' H38C 0.9700 .
C38' H38D 0.9700 .
C39' C40' 1.549(18) .
C39' H20F 1.2829 .
C39' H39D 0.9700 .
C39' H39C 0.9700 .
C40' H20D 1.5256 .
C40' H20F 1.3539 .
C40' H20E 0.8734 .
C40' H40D 0.9600 .
C40' H40E 0.9600 .
C40' H40F 0.9600 .

loop_
_geom_torsion_atom_site_label_1
_geom_torsion_atom_site_label_2
_geom_torsion_atom_site_label_3
_geom_torsion_atom_site_label_4
_geom_torsion
_geom_torsion_site_symmetry_4
N1 C1 C2 C3 -1.0(14) .
C13 C1 C2 C3 176.8(9) .
C1 C2 C3 C4 -0.4(15) .
C2 C3 C4 C12 1.6(13) .
C2 C3 C4 C5 -178.6(9) .
C3 C4 C5 C6 -178.4(10) .
C12 C4 C5 C6 1.4(13) .
C4 C5 C6 C7 -1.2(15) .
C5 C6 C7 C8 -176.6(9) .
C5 C6 C7 C11 -0.4(12) .
C6 C7 C8 C9 177.4(8) .
C11 C7 C8 C9 1.2(12) .
C7 C8 C9 C10 -0.8(14) .
C8 C9 C10 N2 1.1(12) .
C8 C9 C10 C17 179.7(8) .
C8 C7 C11 N2 -1.9(9) .
C6 C7 C11 N2 -178.4(6) .
C8 C7 C11 C12 178.4(6) .
C6 C7 C11 C12 1.9(9) .
N2 C11 C12 N1 0.1(8) .
C7 C11 C12 N1 179.8(5) .
N2 C11 C12 C4 178.5(5) .
C7 C11 C12 C4 -1.8(9) .
C3 C4 C12 N1 -1.7(10) .
C5 C4 C12 N1 178.5(6) .
C3 C4 C12 C11 180.0(6) .
C5 C4 C12 C11 0.2(9) .
N1 C1 C13 C14' -75.7(16) .
C2 C1 C13 C14' 106.5(15) .
N1 C1 C13 C14 92.6(9) .
C2 C1 C13 C14 -85.2(11) .
N2 C10 C17 C18 -109.4(11) .
C9 C10 C17 C18 72.0(13) .
N2 C10 C17 C18' 99.0(12) .
C9 C10 C17 C18' -79.7(13) .
N3 C21 C22 C23 1.9(13) .
C33 C21 C22 C23 -179.6(8) .
C21 C22 C23 C24 -1.1(15) .
C22 C23 C24 C25 179.0(9) .
C22 C23 C24 C32 0.5(14) .
C23 C24 C25 C26 -177.2(10) .
C32 C24 C25 C26 1.2(14) .
C24 C25 C26 C27 -5.4(15) .
C25 C26 C27 C31 5.8(14) .
C25 C26 C27 C28 -176.3(9) .
C26 C27 C28 C29 -177.1(9) .
C31 C27 C28 C29 0.9(12) .
C27 C28 C29 C30 -0.9(14) .
C28 C29 C30 N4 0.4(12) .
C28 C29 C30 C37 -178.9(8) .
C26 C27 C31 N4 177.6(7) .
C28 C27 C31 N4 -0.4(10) .
C26 C27 C31 C32 -2.0(10) .
C28 C27 C31 C32 180.0(6) .
C23 C24 C32 N3 -0.7(11) .
C25 C24 C32 N3 -179.2(7) .
C23 C24 C32 C31 -178.9(7) .
C25 C24 C32 C31 2.6(11) .
N4 C31 C32 N3 -0.1(8) .
C27 C31 C32 N3 179.5(5) .
N4 C31 C32 C24 178.2(6) .
C27 C31 C32 C24 -2.2(9) .
N3 C21 C33 C34 -90.0(11) .
C22 C21 C33 C34 91.5(11) .
N3 C21 C33 C34' 92.1(9) .
C22 C21 C33 C34' -86.3(10) .
N4 C30 C37 C38 -95.5(12) .
C29 C30 C37 C38 83.8(13) .
N4 C30 C37 C38' 88.3(11) .
C29 C30 C37 C38' -92.5(11) .
C2 C1 N1 C12 1.0(10) .
C13 C1 N1 C12 -176.9(6) .
C2 C1 N1 Cu1 176.3(6) .
C13 C1 N1 Cu1 -1.6(10) .
C11 C12 N1 C1 178.8(5) .
C4 C12 N1 C1 0.4(9) .
C11 C12 N1 Cu1 2.6(6) .
C4 C12 N1 Cu1 -175.7(5) .
N4 Cu1 N1 C1 43.6(6) .
N2 Cu1 N1 C1 -178.9(6) .
N3 Cu1 N1 C1 -55.4(6) .
N4 Cu1 N1 C12 -140.7(4) .
N2 Cu1 N1 C12 -3.2(4) .
N3 Cu1 N1 C12 120.3(4) .
C9 C10 N2 C11 -1.8(9) .
C17 C10 N2 C11 179.6(6) .
C9 C10 N2 Cu1 -175.9(5) .
C17 C10 N2 Cu1 5.5(9) .
C12 C11 N2 C10 -178.2(5) .
C7 C11 N2 C10 2.1(8) .
C12 C11 N2 Cu1 -2.9(6) .
C7 C11 N2 Cu1 177.4(4) .
N4 Cu1 N2 C10 -50.8(6) .
N1 Cu1 N2 C10 177.8(5) .
N3 Cu1 N2 C10 61.9(5) .
N4 Cu1 N2 C11 134.7(3) .
N1 Cu1 N2 C11 3.3(3) .
N3 Cu1 N2 C11 -112.6(4) .
C22 C21 N3 C32 -2.1(10) .
C33 C21 N3 C32 179.5(6) .
C22 C21 N3 Cu1 173.9(6) .
C33 C21 N3 Cu1 -4.6(9) .
C24 C32 N3 C21 1.5(10) .
C31 C32 N3 C21 179.7(6) .
C24 C32 N3 Cu1 -175.2(6) .
C31 C32 N3 Cu1 3.0(7) .
N4 Cu1 N3 C21 -179.8(6) .
N2 Cu1 N3 C21 43.9(6) .
N1 Cu1 N3 C21 -55.0(6) .
N4 Cu1 N3 C32 -3.5(4) .
N2 Cu1 N3 C32 -139.8(4) .
N1 Cu1 N3 C32 121.3(4) .
C29 C30 N4 C31 0.1(9) .
C37 C30 N4 C31 179.4(6) .
C29 C30 N4 Cu1 -176.8(5) .
C37 C30 N4 Cu1 2.4(8) .
C27 C31 N4 C30 0.0(8) .
C32 C31 N4 C30 179.6(5) .
C27 C31 N4 Cu1 177.5(5) .
C32 C31 N4 Cu1 -2.9(6) .
N2 Cu1 N4 C30 -50.6(6) .
N1 Cu1 N4 C30 64.8(5) .
N3 Cu1 N4 C30 -179.4(5) .
N2 Cu1 N4 C31 132.3(4) .
N1 Cu1 N4 C31 -112.3(4) .
N3 Cu1 N4 C31 3.5(4) .
C1 C13 C14 C15 -177.1(12) .
C14' C13 C14 C15 -9(2) .
C13 C14 C15 C16 172.7(14) .
C10 C17 C18 C19 15(3) .
C18' C17 C18 C19 153(3) .
C17 C18 C19 C20 177(2) .
C18 C19 C20 C36 83(4) 2_766
C21 C33 C34 C35 161.4(13) .
C34' C33 C34 C35 -22(3) .
C33 C34 C35 C36 84(2) .
C34 C35 C36 C20 116.1(18) 2_766
C30 C37 C38 C39 -16(3) .
C38' C37 C38 C39 159(3) .
C37 C38 C39 C40 -179(2) .
C1 C13 C14' C15' -26(3) .
C14 C13 C14' C15' 166.8(17) .
C13 C14' C15' C16' -166(2) .
C10 C17 C18' C19' -157(3) .
C18 C17 C18' C19' 61(4) .
C17 C18' C19' C20' 169(2) .
C21 C33 C34' C35' -174.0(16) .
C34 C33 C34' C35' 9(3) .
C33 C34' C35' C36' 38(4) .
C30 C37 C38' C39' 37(2) .
C38 C37 C38' C39' -138(2) .
C37 C38' C39' C40' -164.9(19) .
